data_1546674
loop_
_publ_author_name
'El Janati, Ali'
'Kandri Rodi, Youssef'
'Jasinski, Jerry P.'
'Kaur, Manpreet'
'Ouzidan, Younes'
'Essassi, El Mokhtar'

_publ_section_title
;
 1,4-Dibenzyl-6-chloroquinoxaline-2,3(1<i>H</i>,4<i>H</i>)-dione
;
_journal_coeditor_code SJ4123
_journal_issue 6
_journal_name_full IUCrData
_journal_page_first x170901
_journal_paper_doi 10.1107/S2414314617009014
_journal_volume 2
_journal_year 2017
_chemical_formula_iupac 'C22 H17 Cl N2 O2'
_chemical_formula_moiety 'C22 H17 Cl N2 O2'
_chemical_formula_sum 'C22 H17 Cl N2 O2'
_chemical_formula_weight 376.82
_chemical_name_systematic
;
1,4-Dibenzyl-6-chloroquinoxaline-2,3(1<i>H</i>,4<i>H</i>)-dione
;
_space_group_crystal_system monoclinic
_space_group_IT_number 15
_space_group_name_Hall '-I 2ya'
_space_group_name_H-M_alt 'I 1 2/a 1'
_symmetry_space_group_name_Hall '-I 2ya'
_symmetry_space_group_name_H-M 'I 1 2/a 1'
_atom_sites_solution_hydrogens geom
_atom_sites_solution_primary dual
_audit_creation_method
;
Olex2 1.2
(compiled 2017.03.28 svn.r3405 for OlexSys, GUI svn.r5337)
;
_cell_angle_alpha 90
_cell_angle_beta 101.859(2)
_cell_angle_gamma 90
_cell_formula_units_Z 16
_cell_length_a 29.2234(4)
_cell_length_b 8.3076(2)
_cell_length_c 31.0407(5)
_cell_measurement_reflns_used 6649
_cell_measurement_temperature 293(2)
_cell_measurement_theta_max 71.3870
_cell_measurement_theta_min 4.5740
_cell_volume 7375.1(2)
_computing_cell_refinement
;
CrysAlis PRO (Rigaku Oxford Diffraction, 2015)
;
_computing_data_collection
;
CrysAlis PRO  Rigaku Oxford Diffraction, 2015)
;
_computing_data_reduction
;
CrysAlis PRO (Rigaku Oxford Diffraction, 2015)
;
_computing_molecular_graphics
;
OLEX2 (Dolomanov <i>et al.</i>,  2009)
;
_computing_publication_material
;
OLEX2 (Dolomanov <i>et al.</i>,  2009)
;
_computing_structure_refinement
;
SHELXL2014 (Sheldrick, 2015b)
;
_computing_structure_solution
;
SHELXT (Sheldrick, 2015a)
;
_diffrn_ambient_temperature 293(2)
_diffrn_detector_area_resol_mean 16.0416
_diffrn_measured_fraction_theta_full 0.996
_diffrn_measured_fraction_theta_max 0.977
_diffrn_measurement_device 'four-circle diffractometer'
_diffrn_measurement_device_type 'Rigaku Oxford Diffraction'
_diffrn_measurement_method '\w scans'
_diffrn_radiation_monochromator graphite
_diffrn_radiation_type CuK\a
_diffrn_radiation_wavelength 1.54184
_diffrn_reflns_av_R_equivalents 0.0222
_diffrn_reflns_limit_h_max 25
_diffrn_reflns_limit_h_min -35
_diffrn_reflns_limit_k_max 9
_diffrn_reflns_limit_k_min -10
_diffrn_reflns_limit_l_max 38
_diffrn_reflns_limit_l_min -37
_diffrn_reflns_number 14412
_diffrn_reflns_theta_full 67.684
_diffrn_reflns_theta_max 71.307
_diffrn_reflns_theta_min 3.785
_exptl_absorpt_coefficient_mu 1.992
_exptl_absorpt_correction_T_max 1.00000
_exptl_absorpt_correction_T_min 0.49986
_exptl_absorpt_correction_type multi-scan
_exptl_absorpt_process_details
;
(CrysAlis PRO; Rigaku Oxford Diffraction, 2015)
;
_exptl_crystal_colour orange
_exptl_crystal_density_diffrn 1.358
_exptl_crystal_description prism
_exptl_crystal_F_000 3136
_exptl_crystal_size_max 0.28
_exptl_crystal_size_mid 0.24
_exptl_crystal_size_min 0.12
_refine_diff_density_max 0.727
_refine_diff_density_min -0.372
_refine_ls_extinction_method none
_refine_ls_goodness_of_fit_ref 1.042
_refine_ls_hydrogen_treatment constr
_refine_ls_matrix_type full
_refine_ls_number_parameters 487
_refine_ls_number_reflns 6996
_refine_ls_number_restraints 0
_refine_ls_restrained_S_all 1.042
_refine_ls_R_factor_all 0.0690
_refine_ls_R_factor_gt 0.0527
_refine_ls_shift/su_max 0.001
_refine_ls_shift/su_mean 0.000
_refine_ls_structure_factor_coef Fsqd
_refine_ls_weighting_details 'w=1/[\s^2^(Fo^2^)+(0.0814P)^2^+5.5513P] where P=(Fo^2^+2Fc^2^)/3'
_refine_ls_weighting_scheme calc
_refine_ls_wR_factor_gt 0.1440
_refine_ls_wR_factor_ref 0.1562
_reflns_number_gt 5661
_reflns_number_total 6996
_reflns_threshold_expression 'I > 2\s(I)'
_cod_data_source_file sj4123sup1.cif
_cod_data_source_block I
_cod_database_code 1546674
_shelx_space_group_comment
;
The symmetry employed for this shelxl refinement is uniquely defined
by the following loop, which should always be used as a source of
symmetry information in preference to the above space-group names.
They are only intended as comments.
;
_shelxl_version_number 2014/6

loop_
_space_group_symop_operation_xyz
'x, y, z'
'-x+1/2, y, -z'
'x+1/2, y+1/2, z+1/2'
'-x+1, y+1/2, -z+1/2'
'-x, -y, -z'
'x-1/2, -y, z'
'-x+1/2, -y+1/2, -z+1/2'
'x, -y+1/2, z+1/2'

loop_
_atom_site_type_symbol
_atom_site_label
_atom_site_fract_x
_atom_site_fract_y
_atom_site_fract_z
_atom_site_U_iso_or_equiv
_atom_site_adp_type
_atom_site_calc_flag
_atom_site_occupancy
Cl Cl1A 0.62007(2) 0.06298(9) 0.71293(2) 0.0677(2) Uani d 1
O O1A 0.53226(7) 0.1255(3) 0.47249(6) 0.0740(6) Uani d 1
O O2A 0.46801(6) 0.3455(3) 0.48365(6) 0.0655(5) Uani d 1
N N1A 0.55925(6) 0.1082(2) 0.54650(6) 0.0477(4) Uani d 1
N N2A 0.48818(6) 0.3198(2) 0.55775(6) 0.0454(4) Uani d 1
C C1A 0.53004(8) 0.1662(3) 0.50969(7) 0.0524(6) Uani d 1
C C2A 0.49289(8) 0.2857(3) 0.51596(7) 0.0503(5) Uani d 1
C C3A 0.51820(7) 0.2548(2) 0.59492(7) 0.0408(4) Uani d 1
C C4A 0.55440(7) 0.1519(3) 0.58911(7) 0.0423(4) Uani d 1
C C5A 0.58551(7) 0.0938(3) 0.62590(7) 0.0470(5) Uani d 1
H H5A 0.6100 0.0268 0.6224 0.056 Uiso calc 1
C C6A 0.57996(8) 0.1356(3) 0.66737(7) 0.0481(5) Uani d 1
C C7A 0.54401(8) 0.2333(3) 0.67408(7) 0.0472(5) Uani d 1
H H7A 0.5406 0.2594 0.7024 0.057 Uiso calc 1
C C8A 0.51320(7) 0.2914(3) 0.63765(7) 0.0451(5) Uani d 1
H H8A 0.4885 0.3565 0.6416 0.054 Uiso calc 1
C C9A 0.59406(9) -0.0137(3) 0.54046(9) 0.0590(6) Uani d 1
H H9AA 0.5853 -0.0581 0.5110 0.071 Uiso calc 1
H H9AB 0.5937 -0.1007 0.5612 0.071 Uiso calc 1
C C10A 0.64278(9) 0.0527(3) 0.54688(8) 0.0578(6) Uani d 1
C C11A 0.67930(11) -0.0200(5) 0.57570(11) 0.0882(10) Uani d 1
H H11A 0.6738 -0.1102 0.5917 0.106 Uiso calc 1
C C12A 0.72458(12) 0.0428(8) 0.58075(13) 0.1190(18) Uani d 1
H H12A 0.7491 -0.0036 0.6008 0.143 Uiso calc 1
C C13A 0.73264(11) 0.1720(7) 0.55627(13) 0.1114(16) Uani d 1
H H13A 0.7628 0.2120 0.5592 0.134 Uiso calc 1
C C14A 0.69682(11) 0.2430(5) 0.52749(12) 0.0878(10) Uani d 1
H H14A 0.7026 0.3315 0.5110 0.105 Uiso calc 1
C C15A 0.65210(9) 0.1837(4) 0.52278(9) 0.0649(7) Uani d 1
H H15A 0.6278 0.2326 0.5031 0.078 Uiso calc 1
C C16A 0.45048(8) 0.4351(3) 0.56138(8) 0.0524(5) Uani d 1
H H16A 0.4502 0.5208 0.5401 0.063 Uiso calc 1
H H16B 0.4572 0.4830 0.5905 0.063 Uiso calc 1
C C17A 0.40279(8) 0.3578(3) 0.55367(8) 0.0496(5) Uani d 1
C C18A 0.37076(10) 0.3851(4) 0.51459(9) 0.0653(7) Uani d 1
H H18A 0.3790 0.4489 0.4928 0.078 Uiso calc 1
C C19A 0.32639(10) 0.3172(5) 0.50810(11) 0.0825(9) Uani d 1
H H19A 0.3051 0.3363 0.4819 0.099 Uiso calc 1
C C20A 0.31370(10) 0.2231(4) 0.53952(13) 0.0851(10) Uani d 1
H H20A 0.2840 0.1773 0.5347 0.102 Uiso calc 1
C C21A 0.34496(11) 0.1960(4) 0.57839(13) 0.0856(10) Uani d 1
H H21A 0.3363 0.1335 0.6002 0.103 Uiso calc 1
C C22A 0.38924(9) 0.2617(4) 0.58501(10) 0.0679(7) Uani d 1
H H22A 0.4104 0.2407 0.6112 0.081 Uiso calc 1
Cl Cl1B 0.33081(3) 0.58144(10) 0.37621(3) 0.0797(2) Uani d 1
O O1B 0.43598(6) 0.2708(2) 0.19629(5) 0.0610(5) Uani d 1
O O2B 0.49943(6) 0.0979(2) 0.25341(6) 0.0627(4) Uani d 1
N N1B 0.40704(6) 0.3788(2) 0.25221(5) 0.0427(4) Uani d 1
N N2B 0.47554(6) 0.2118(2) 0.31145(6) 0.0429(4) Uani d 1
C C1B 0.43687(7) 0.2823(3) 0.23545(7) 0.0445(5) Uani d 1
C C2B 0.47303(7) 0.1879(3) 0.26761(7) 0.0457(5) Uani d 1
C C3B 0.44279(7) 0.3067(2) 0.32762(6) 0.0405(4) Uani d 1
C C4B 0.40761(7) 0.3855(3) 0.29761(6) 0.0401(4) Uani d 1
C C5B 0.37306(7) 0.4698(3) 0.31310(7) 0.0468(5) Uani d 1
H H5B 0.3489 0.5198 0.2935 0.056 Uiso calc 1
C C6B 0.37493(9) 0.4785(3) 0.35796(8) 0.0534(6) Uani d 1
C C7B 0.41028(9) 0.4089(3) 0.38768(7) 0.0537(6) Uani d 1
H H7B 0.4115 0.4190 0.4177 0.064 Uiso calc 1
C C8B 0.44431(8) 0.3231(3) 0.37248(7) 0.0484(5) Uani d 1
H H8B 0.4686 0.2756 0.3926 0.058 Uiso calc 1
C C9B 0.37628(8) 0.4870(3) 0.22173(7) 0.0530(5) Uani d 1
H H9BA 0.3877 0.4937 0.1946 0.064 Uiso calc 1
H H9BB 0.3782 0.5939 0.2345 0.064 Uiso calc 1
C C10B 0.32551(8) 0.4356(3) 0.21095(7) 0.0543(6) Uani d 1
C C11B 0.31232(10) 0.2785(4) 0.20404(11) 0.0754(8) Uani d 1
H H11B 0.3351 0.1991 0.2062 0.091 Uiso calc 1
C C12B 0.26533(12) 0.2348(5) 0.19378(12) 0.0946(11) Uani d 1
H H12B 0.2570 0.1271 0.1893 0.113 Uiso calc 1
C C13B 0.23174(11) 0.3487(7) 0.19036(12) 0.1002(13) Uani d 1
H H13B 0.2003 0.3196 0.1837 0.120 Uiso calc 1
C C14B 0.24408(12) 0.5056(7) 0.19666(14) 0.1053(13) Uani d 1
H H14B 0.2210 0.5842 0.1939 0.126 Uiso calc 1
C C15B 0.29074(11) 0.5500(5) 0.20722(12) 0.0840(9) Uani d 1
H H15B 0.2987 0.6580 0.2118 0.101 Uiso calc 1
C C16B 0.51314(7) 0.1264(3) 0.34172(8) 0.0487(5) Uani d 1
H H16C 0.5194 0.0257 0.3282 0.058 Uiso calc 1
H H16D 0.5024 0.1007 0.3685 0.058 Uiso calc 1
C C17B 0.55802(7) 0.2199(3) 0.35376(7) 0.0421(4) Uani d 1
C C18B 0.59036(9) 0.1716(4) 0.39071(8) 0.0608(6) Uani d 1
H H18B 0.5827 0.0906 0.4086 0.073 Uiso calc 1
C C19B 0.63370(9) 0.2428(4) 0.40097(10) 0.0765(9) Uani d 1
H H19B 0.6553 0.2084 0.4256 0.092 Uiso calc 1
C C20B 0.64540(10) 0.3633(4) 0.37538(11) 0.0771(8) Uani d 1
H H20B 0.6750 0.4098 0.3822 0.093 Uiso calc 1
C C21B 0.61317(10) 0.4150(4) 0.33963(11) 0.0752(8) Uani d 1
H H21B 0.6208 0.4987 0.3225 0.090 Uiso calc 1
C C22B 0.56949(9) 0.3443(3) 0.32867(9) 0.0597(6) Uani d 1
H H22B 0.5479 0.3808 0.3043 0.072 Uiso calc 1

loop_
_atom_site_aniso_label
_atom_site_aniso_U_11
_atom_site_aniso_U_22
_atom_site_aniso_U_33
_atom_site_aniso_U_12
_atom_site_aniso_U_13
_atom_site_aniso_U_23
Cl1A 0.0533(3) 0.0909(5) 0.0550(3) -0.0014(3) 0.0025(2) 0.0022(3)
O1A 0.0727(12) 0.1090(16) 0.0461(9) -0.0143(11) 0.0256(8) -0.0145(10)
O2A 0.0555(10) 0.0907(13) 0.0486(9) -0.0118(9) 0.0072(7) 0.0121(9)
N1A 0.0455(10) 0.0541(11) 0.0483(10) -0.0116(8) 0.0207(8) -0.0102(8)
N2A 0.0446(9) 0.0484(10) 0.0447(9) -0.0100(8) 0.0126(7) 0.0000(7)
C1A 0.0488(12) 0.0684(15) 0.0434(11) -0.0221(11) 0.0171(9) -0.0073(10)
C2A 0.0458(11) 0.0622(14) 0.0445(11) -0.0206(10) 0.0131(9) 0.0012(10)
C3A 0.0384(10) 0.0422(10) 0.0437(10) -0.0133(8) 0.0131(8) -0.0026(8)
C4A 0.0417(10) 0.0447(11) 0.0438(10) -0.0138(9) 0.0162(8) -0.0058(8)
C5A 0.0407(11) 0.0494(12) 0.0545(12) -0.0074(9) 0.0178(9) -0.0061(9)
C6A 0.0423(11) 0.0549(13) 0.0471(11) -0.0126(10) 0.0095(9) -0.0019(9)
C7A 0.0468(11) 0.0556(13) 0.0430(10) -0.0129(10) 0.0180(9) -0.0093(9)
C8A 0.0415(11) 0.0485(12) 0.0488(11) -0.0077(9) 0.0173(8) -0.0051(9)
C9A 0.0696(16) 0.0543(14) 0.0594(13) -0.0053(12) 0.0275(12) -0.0142(11)
C10A 0.0566(14) 0.0690(16) 0.0523(12) 0.0075(12) 0.0218(10) -0.0145(11)
C11A 0.0734(19) 0.125(3) 0.0725(18) 0.035(2) 0.0303(15) 0.0056(19)
C12A 0.0602(19) 0.225(6) 0.074(2) 0.046(3) 0.0183(16) -0.006(3)
C13A 0.0471(17) 0.205(5) 0.088(2) -0.002(2) 0.0270(16) -0.031(3)
C14A 0.0553(16) 0.125(3) 0.092(2) -0.0153(18) 0.0360(16) -0.016(2)
C15A 0.0499(13) 0.0809(18) 0.0682(15) -0.0032(13) 0.0221(11) -0.0108(14)
C16A 0.0571(13) 0.0433(12) 0.0575(13) -0.0031(10) 0.0135(10) 0.0036(10)
C17A 0.0471(12) 0.0470(12) 0.0550(12) 0.0051(10) 0.0111(9) 0.0001(10)
C18A 0.0598(15) 0.0776(18) 0.0579(14) 0.0104(13) 0.0109(11) 0.0062(13)
C19A 0.0545(16) 0.108(3) 0.0772(19) 0.0088(17) -0.0048(14) -0.0033(18)
C20A 0.0480(15) 0.087(2) 0.115(3) -0.0072(15) 0.0055(16) 0.005(2)
C21A 0.0598(17) 0.090(2) 0.107(2) -0.0122(16) 0.0174(16) 0.0273(19)
C22A 0.0528(14) 0.0783(18) 0.0693(16) -0.0042(13) 0.0051(12) 0.0176(14)
Cl1B 0.0706(4) 0.0975(6) 0.0804(5) 0.0044(4) 0.0372(3) -0.0286(4)
O1B 0.0565(9) 0.0892(13) 0.0397(8) -0.0030(9) 0.0152(7) -0.0119(8)
O2B 0.0569(9) 0.0730(11) 0.0633(10) 0.0107(9) 0.0242(8) -0.0098(9)
N1B 0.0373(8) 0.0538(10) 0.0380(8) -0.0033(8) 0.0101(6) -0.0017(7)
N2B 0.0373(9) 0.0470(10) 0.0455(9) -0.0039(7) 0.0114(7) -0.0022(7)
C1B 0.0376(10) 0.0563(12) 0.0423(10) -0.0089(9) 0.0144(8) -0.0090(9)
C2B 0.0400(10) 0.0522(12) 0.0480(11) -0.0046(9) 0.0163(8) -0.0062(9)
C3B 0.0399(10) 0.0421(10) 0.0408(10) -0.0103(8) 0.0117(8) -0.0045(8)
C4B 0.0376(10) 0.0446(11) 0.0404(10) -0.0103(8) 0.0133(8) -0.0070(8)
C5B 0.0419(11) 0.0521(12) 0.0477(11) -0.0036(10) 0.0121(9) -0.0075(9)
C6B 0.0568(13) 0.0551(13) 0.0544(12) -0.0127(11) 0.0259(10) -0.0167(10)
C7B 0.0641(14) 0.0597(14) 0.0402(11) -0.0143(11) 0.0174(10) -0.0090(10)
C8B 0.0537(12) 0.0506(12) 0.0413(10) -0.0104(10) 0.0104(9) -0.0014(9)
C9B 0.0514(12) 0.0617(14) 0.0475(11) 0.0005(11) 0.0136(9) 0.0070(10)
C10B 0.0468(12) 0.0740(16) 0.0419(11) 0.0031(11) 0.0084(9) 0.0051(10)
C11B 0.0551(15) 0.081(2) 0.086(2) -0.0020(14) 0.0062(14) -0.0088(16)
C12B 0.066(2) 0.114(3) 0.098(2) -0.027(2) 0.0026(17) -0.002(2)
C13B 0.0479(17) 0.161(4) 0.087(2) -0.012(2) 0.0027(14) 0.019(3)
C14B 0.0521(18) 0.145(4) 0.115(3) 0.027(2) 0.0084(17) 0.020(3)
C15B 0.0609(17) 0.091(2) 0.096(2) 0.0137(16) 0.0063(15) 0.0105(18)
C16B 0.0452(11) 0.0469(12) 0.0549(12) -0.0024(9) 0.0128(9) 0.0079(10)
C17B 0.0408(10) 0.0445(11) 0.0427(10) 0.0037(9) 0.0124(8) -0.0012(8)
C18B 0.0523(13) 0.0787(17) 0.0517(12) 0.0067(12) 0.0113(10) 0.0151(12)
C19B 0.0472(14) 0.110(2) 0.0658(16) 0.0030(15) -0.0046(12) 0.0118(16)
C20B 0.0448(14) 0.089(2) 0.092(2) -0.0110(14) 0.0015(13) -0.0024(17)
C21B 0.0602(16) 0.0688(18) 0.094(2) -0.0184(14) 0.0098(14) 0.0180(15)
C22B 0.0526(13) 0.0600(14) 0.0611(14) -0.0087(11) -0.0009(10) 0.0151(12)

loop_
_atom_type_symbol
_atom_type_description
_atom_type_scat_dispersion_real
_atom_type_scat_dispersion_imag
_atom_type_scat_source
C C 0.0181 0.0091 'International Tables Vol C Tables 4.2.6.8 and 6.1.1.4'
H H 0.0000 0.0000 'International Tables Vol C Tables 4.2.6.8 and 6.1.1.4'
Cl Cl 0.3639 0.7018 'International Tables Vol C Tables 4.2.6.8 and 6.1.1.4'
N N 0.0311 0.0180 'International Tables Vol C Tables 4.2.6.8 and 6.1.1.4'
O O 0.0492 0.0322 'International Tables Vol C Tables 4.2.6.8 and 6.1.1.4'

loop_
_geom_angle_atom_site_label_1
_geom_angle_atom_site_label_2
_geom_angle_atom_site_label_3
_geom_angle
C1A N1A C4A 121.9(2)
C1A N1A C9A 117.70(19)
C4A N1A C9A 120.2(2)
C2A N2A C3A 122.26(19)
C2A N2A C16A 115.41(19)
C3A N2A C16A 122.29(18)
O1A C1A N1A 123.3(2)
O1A C1A C2A 118.9(2)
N1A C1A C2A 117.75(19)
O2A C2A N2A 122.7(2)
O2A C2A C1A 119.0(2)
N2A C2A C1A 118.3(2)
C4A C3A N2A 119.30(18)
C8A C3A N2A 121.74(19)
C8A C3A C4A 118.96(19)
C3A C4A N1A 120.23(19)
C5A C4A N1A 120.5(2)
C5A C4A C3A 119.31(19)
C4A C5A H5A 120.1
C6A C5A C4A 119.9(2)
C6A C5A H5A 120.1
C5A C6A Cl1A 118.80(18)
C5A C6A C7A 122.1(2)
C7A C6A Cl1A 119.12(17)
C6A C7A H7A 120.9
C6A C7A C8A 118.2(2)
C8A C7A H7A 120.9
C3A C8A H8A 119.2
C7A C8A C3A 121.6(2)
C7A C8A H8A 119.2
N1A C9A H9AA 109.0
N1A C9A H9AB 109.0
N1A C9A C10A 113.0(2)
H9AA C9A H9AB 107.8
C10A C9A H9AA 109.0
C10A C9A H9AB 109.0
C11A C10A C9A 120.7(3)
C15A C10A C9A 120.4(2)
C15A C10A C11A 118.9(3)
C10A C11A H11A 120.2
C10A C11A C12A 119.7(4)
C12A C11A H11A 120.2
C11A C12A H12A 120.1
C13A C12A C11A 119.9(4)
C13A C12A H12A 120.1
C12A C13A H13A 119.7
C12A C13A C14A 120.6(3)
C14A C13A H13A 119.7
C13A C14A H14A 120.0
C13A C14A C15A 119.9(4)
C15A C14A H14A 120.0
C10A C15A H15A 119.5
C14A C15A C10A 121.0(3)
C14A C15A H15A 119.5
N2A C16A H16A 109.0
N2A C16A H16B 109.0
N2A C16A C17A 112.97(18)
H16A C16A H16B 107.8
C17A C16A H16A 109.0
C17A C16A H16B 109.0
C18A C17A C16A 120.2(2)
C22A C17A C16A 121.7(2)
C22A C17A C18A 118.1(2)
C17A C18A H18A 120.0
C17A C18A C19A 120.1(3)
C19A C18A H18A 120.0
C18A C19A H19A 119.6
C20A C19A C18A 120.9(3)
C20A C19A H19A 119.6
C19A C20A H20A 120.2
C19A C20A C21A 119.6(3)
C21A C20A H20A 120.2
C20A C21A H21A 120.0
C20A C21A C22A 120.0(3)
C22A C21A H21A 120.0
C17A C22A C21A 121.4(3)
C17A C22A H22A 119.3
C21A C22A H22A 119.3
C1B N1B C4B 121.89(18)
C1B N1B C9B 117.92(18)
C4B N1B C9B 120.02(18)
C2B N2B C3B 122.42(18)
C2B N2B C16B 116.56(18)
C3B N2B C16B 120.96(17)
O1B C1B N1B 123.0(2)
O1B C1B C2B 119.2(2)
N1B C1B C2B 117.83(18)
O2B C2B N2B 122.8(2)
O2B C2B C1B 119.1(2)
N2B C2B C1B 118.04(18)
C4B C3B N2B 118.95(18)
C8B C3B N2B 121.8(2)
C8B C3B C4B 119.2(2)
C3B C4B N1B 120.27(18)
C5B C4B N1B 120.35(19)
C5B C4B C3B 119.38(19)
C4B C5B H5B 120.3
C6B C5B C4B 119.5(2)
C6B C5B H5B 120.3
C5B C6B Cl1B 118.4(2)
C7B C6B Cl1B 119.86(18)
C7B C6B C5B 121.7(2)
C6B C7B H7B 120.5
C6B C7B C8B 119.0(2)
C8B C7B H7B 120.5
C3B C8B H8B 119.5
C7B C8B C3B 121.0(2)
C7B C8B H8B 119.5
N1B C9B H9BA 108.7
N1B C9B H9BB 108.7
N1B C9B C10B 114.3(2)
H9BA C9B H9BB 107.6
C10B C9B H9BA 108.7
C10B C9B H9BB 108.7
C11B C10B C9B 122.5(2)
C11B C10B C15B 117.8(3)
C15B C10B C9B 119.7(3)
C10B C11B H11B 119.4
C10B C11B C12B 121.2(3)
C12B C11B H11B 119.4
C11B C12B H12B 119.9
C13B C12B C11B 120.1(4)
C13B C12B H12B 119.9
C12B C13B H13B 120.2
C12B C13B C14B 119.6(3)
C14B C13B H13B 120.2
C13B C14B H14B 119.7
C13B C14B C15B 120.7(4)
C15B C14B H14B 119.7
C10B C15B C14B 120.6(4)
C10B C15B H15B 119.7
C14B C15B H15B 119.7
N2B C16B H16C 108.7
N2B C16B H16D 108.7
N2B C16B C17B 114.08(18)
H16C C16B H16D 107.6
C17B C16B H16C 108.7
C17B C16B H16D 108.7
C18B C17B C16B 117.9(2)
C22B C17B C16B 123.27(19)
C22B C17B C18B 118.8(2)
C17B C18B H18B 119.8
C19B C18B C17B 120.4(3)
C19B C18B H18B 119.8
C18B C19B H19B 119.7
C20B C19B C18B 120.6(3)
C20B C19B H19B 119.7
C19B C20B H20B 120.4
C19B C20B C21B 119.3(3)
C21B C20B H20B 120.4
C20B C21B H21B 119.6
C20B C21B C22B 120.9(3)
C22B C21B H21B 119.6
C17B C22B C21B 120.0(2)
C17B C22B H22B 120.0
C21B C22B H22B 120.0

loop_
_geom_bond_atom_site_label_1
_geom_bond_atom_site_label_2
_geom_bond_distance
Cl1A C6A 1.748(2)
O1A C1A 1.218(3)
O2A C2A 1.217(3)
N1A C1A 1.366(3)
N1A C4A 1.407(3)
N1A C9A 1.474(3)
N2A C2A 1.362(3)
N2A C3A 1.406(3)
N2A C16A 1.482(3)
C1A C2A 1.513(4)
C3A C4A 1.400(3)
C3A C8A 1.398(3)
C4A C5A 1.392(3)
C5A H5A 0.9300
C5A C6A 1.375(3)
C6A C7A 1.377(3)
C7A H7A 0.9300
C7A C8A 1.380(3)
C8A H8A 0.9300
C9A H9AA 0.9700
C9A H9AB 0.9700
C9A C10A 1.502(4)
C10A C11A 1.383(4)
C10A C15A 1.379(4)
C11A H11A 0.9300
C11A C12A 1.401(6)
C12A H12A 0.9300
C12A C13A 1.363(7)
C13A H13A 0.9300
C13A C14A 1.363(6)
C14A H14A 0.9300
C14A C15A 1.376(4)
C15A H15A 0.9300
C16A H16A 0.9700
C16A H16B 0.9700
C16A C17A 1.508(3)
C17A C18A 1.390(3)
C17A C22A 1.378(4)
C18A H18A 0.9300
C18A C19A 1.390(4)
C19A H19A 0.9300
C19A C20A 1.359(5)
C20A H20A 0.9300
C20A C21A 1.374(5)
C21A H21A 0.9300
C21A C22A 1.380(4)
C22A H22A 0.9300
Cl1B C6B 1.737(2)
O1B C1B 1.214(3)
O2B C2B 1.220(3)
N1B C1B 1.364(3)
N1B C4B 1.407(2)
N1B C9B 1.470(3)
N2B C2B 1.362(3)
N2B C3B 1.409(3)
N2B C16B 1.472(3)
C1B C2B 1.515(3)
C3B C4B 1.400(3)
C3B C8B 1.391(3)
C4B C5B 1.393(3)
C5B H5B 0.9300
C5B C6B 1.384(3)
C6B C7B 1.364(4)
C7B H7B 0.9300
C7B C8B 1.383(3)
C8B H8B 0.9300
C9B H9BA 0.9700
C9B H9BB 0.9700
C9B C10B 1.514(3)
C10B C11B 1.365(4)
C10B C15B 1.379(4)
C11B H11B 0.9300
C11B C12B 1.392(4)
C12B H12B 0.9300
C12B C13B 1.351(6)
C13B H13B 0.9300
C13B C14B 1.356(6)
C14B H14B 0.9300
C14B C15B 1.385(5)
C15B H15B 0.9300
C16B H16C 0.9700
C16B H16D 0.9700
C16B C17B 1.504(3)
C17B C18B 1.387(3)
C17B C22B 1.376(3)
C18B H18B 0.9300
C18B C19B 1.374(4)
C19B H19B 0.9300
C19B C20B 1.365(5)
C20B H20B 0.9300
C20B C21B 1.369(4)
C21B H21B 0.9300
C21B C22B 1.382(4)
C22B H22B 0.9300

loop_
_geom_hbond_atom_site_label_D
_geom_hbond_atom_site_label_H
_geom_hbond_atom_site_label_A
_geom_hbond_site_symmetry_A
_geom_hbond_distance_DH
_geom_hbond_distance_HA
_geom_hbond_distance_DA
_geom_hbond_angle_DHA
C7A H7A O2B 8 0.93 2.48 3.323(3) 151
C22A H22A O1B 8 0.93 2.60 3.454(3) 154
C7B H7B O2A . 0.93 2.43 3.151(3) 135
C18B H18B O1A . 0.93 2.72 3.353(3) 126

_cod_database_fobs_code 1546674
